data_7221223
loop_
_publ_author_name
'Liese, W.'
'Walker, I.'
'Dehnicke, K.'
'Straehle, J.'

_publ_section_title
;
 Darstellung, Eigenschaften und Kristallstruktur von
 Rhenium(VII)-nitridchlorid, Re N Cl4
;
_journal_name_full
;
Zeitschrift fuer Naturforschung, Teil B. Anorganische Chemie, Organische 
Chemie (33,1978-41,1986)
;
_journal_page_first 693
_journal_page_last 696
_journal_volume 34
_journal_year 1979
_chemical_formula_sum 'Cl4 N Re'
_chemical_name_systematic 'Re N Cl4'
_space_group_IT_number 1
_symmetry_space_group_name_Hall 'P 1'
_symmetry_space_group_name_H-M 'P 1'
_cell_angle_alpha 90.09
_cell_angle_beta 90.17
_cell_angle_gamma 89.88
_cell_formula_units_Z 2
_cell_length_a 8.278
_cell_length_b 8.281
_cell_length_c 4.057
_cell_volume 278.106
_citation_journal_id_ASTM ZNBAD2
_cod_data_source_file Liese_ZNBAD2_1979_575.cif
_cod_data_source_block Cl4N1Re1
_cod_original_cell_volume 278.1057
_cod_original_sg_symbol_Hall
;
P 1 (-1/2*x+1/2*y+1/2*z,1/2*x-1/2*y+1/2*z,1/2*x+1/2*y-1/2*z)
;
_cod_original_formula_sum 'Cl4 N1 Re1'
_cod_database_code 7221223

loop_
_symmetry_equiv_pos_as_xyz
x,y,z

loop_
_atom_site_label
_atom_site_type_symbol
_atom_site_fract_x
_atom_site_fract_y
_atom_site_fract_z
_atom_site_occupancy
_atom_site_U_iso_or_equiv
Re1 Re+7 0 0 0 1 0.0
Cl1 Cl-1 0.075 0.268 0.07 1 0.0
Cl2 Cl-1 -0.259 0.071 0.062 1 0.0
Cl3 Cl-1 0.266 -0.062 0.061 1 0.0
N1 N-3 0.013 0.003 -0.389 1 0.0
Cl4 Cl-1 -0.066 -0.26 0.06 1 0.0
